data_1563648
loop_
_publ_author_name
'Chen, Kuei-Bo'
'Lee, Chi-Shen'

_publ_section_title
;
 Experimental and theoretical studies of Sn3&#x2212;\dPb\dBi2Se6
 (\d=0.0--0.7)
;
_journal_issue 4
_journal_name_full 'Journal of Solid State Chemistry'
_journal_page_first 807
_journal_page_last 813
_journal_paper_doi 10.1016/j.jssc.2010.01.011
_journal_volume 183
_journal_year 2010
_chemical_formula_moiety 'Bi2 Se6 Sn3.0'
_chemical_formula_sum 'Bi2 Se6 Sn3'
_chemical_formula_weight 1247.79
_chemical_name_systematic 'tin bismuth selenium (3/2/6)'
_space_group_IT_number 62
_space_group_name_Hall '-P 2ac 2n'
_space_group_name_H-M_alt 'P n m a'
_symmetry_cell_setting orthorhombic
_symmetry_Int_Tables_number 62
_symmetry_space_group_name_Hall '-P 2ac 2n'
_symmetry_space_group_name_H-M 'P n m a'
_atom_sites_solution_hydrogens .
_atom_sites_solution_primary direct
_atom_sites_solution_secondary difmap
_cell_angle_alpha 90.00
_cell_angle_beta 90.00
_cell_angle_gamma 90.00
_cell_formula_units_Z 4
_cell_length_a 21.213(6)
_cell_length_b 4.1619(11)
_cell_length_c 13.640(4)
_cell_measurement_reflns_used 1701
_cell_measurement_temperature 298(2)
_cell_measurement_theta_max 28.28
_cell_measurement_theta_min 1.77
_cell_volume 1204.2(6)
_computing_cell_refinement 'Bruker Smart Apex'
_computing_data_collection 'Bruker Smart Apex'
_computing_data_reduction 'Bruker Smart Apex'
_computing_molecular_graphics 'Bruker Shelxtl'
_computing_publication_material 'Bruker Shelxtl'
_computing_structure_refinement 'SHELXL-97 (Sheldrick, 1997)'
_computing_structure_solution 'SHELXS-97 (Sheldrick, 1990)'
_diffrn_ambient_temperature 298(2)
_diffrn_measured_fraction_theta_full 0.999
_diffrn_measured_fraction_theta_max 0.999
_diffrn_measurement_device_type 'CCD area detector'
_diffrn_measurement_method 'phi and omega scan'
_diffrn_radiation_monochromator graphite
_diffrn_radiation_source 'fine-focus sealed tube'
_diffrn_radiation_type MoK\a
_diffrn_radiation_wavelength 0.71073
_diffrn_reflns_av_R_equivalents 0.0455
_diffrn_reflns_av_sigmaI/netI 0.0311
_diffrn_reflns_limit_h_max 28
_diffrn_reflns_limit_h_min -25
_diffrn_reflns_limit_k_max 5
_diffrn_reflns_limit_k_min -5
_diffrn_reflns_limit_l_max 18
_diffrn_reflns_limit_l_min -18
_diffrn_reflns_number 10884
_diffrn_reflns_theta_full 28.28
_diffrn_reflns_theta_max 28.28
_diffrn_reflns_theta_min 1.77
_exptl_absorpt_coefficient_mu 53.343
_exptl_absorpt_correction_T_max 1
_exptl_absorpt_correction_T_min 0.405331
_exptl_absorpt_correction_type empirical
_exptl_absorpt_process_details
;
 The absorption correction used the SADABS program. 
 Sheldric, G. M. (1996). SADABS. Bruker Area Detector 
 Absorption Correction Software. University of Gottingen, Germany. 
;
_exptl_crystal_colour silver
_exptl_crystal_density_diffrn 6.883
_exptl_crystal_density_method 'not measured'
_exptl_crystal_description chunk
_exptl_crystal_F_000 2080
_exptl_crystal_size_max 0.1
_exptl_crystal_size_mid 0.03
_exptl_crystal_size_min 0.03
_refine_diff_density_max 4.777
_refine_diff_density_min -3.358
_refine_diff_density_rms 0.661
_refine_ls_extinction_coef 0
_refine_ls_extinction_method SHELXL
_refine_ls_goodness_of_fit_ref 1.847
_refine_ls_hydrogen_treatment .
_refine_ls_matrix_type full
_refine_ls_number_parameters 67
_refine_ls_number_reflns 1701
_refine_ls_number_restraints 0
_refine_ls_restrained_S_all 1.847
_refine_ls_R_factor_all 0.0582
_refine_ls_R_factor_gt 0.0556
_refine_ls_shift/su_max 0.002
_refine_ls_shift/su_mean 0.000
_refine_ls_structure_factor_coef Fsqd
_refine_ls_weighting_details 'calc w=1/[\s^2^(Fo^2^)+(0.0300P)^2^+25.0000P] where P=(Fo^2^+2Fc^2^)/3'
_refine_ls_weighting_scheme calc
_refine_ls_wR_factor_gt 0.1303
_refine_ls_wR_factor_ref 0.1311
_reflns_number_gt 1623
_reflns_number_total 1701
_reflns_threshold_expression >2sigma(I)
_cod_data_source_file JSSC-2010-183-807.cif
_cod_data_source_block Sn3Bi2Se6
_cod_depositor_comments
;
The following automatic conversions were performed:

data item '_geom_bond_publ_flag' value 'No' was changed to 'no' in
accordance with the built-in table derived from the CIF Core
dictionary named 'cif_core.dic' version 2.4.5 last updated on
2014-11-21 (24 times).

data item '_geom_bond_publ_flag' value 'Yes' was changed to 'yes' in
accordance with the built-in table derived from the CIF Core
dictionary named 'cif_core.dic' version 2.4.5 last updated on
2014-11-21 (26 times).

Automatic conversion script
Id: cif_fix_values 8369 2020-08-20 11:38:08Z andrius 
;
_cod_original_formula_sum 'Bi2 Se6 Sn3.0'
_cod_database_code 1563648

loop_
_symmetry_equiv_pos_as_xyz
'x, y, z'
'-x+1/2, -y, z+1/2'
'-x, y+1/2, -z'
'x+1/2, -y+1/2, -z+1/2'
'-x, -y, -z'
'x-1/2, y, -z-1/2'
'x, -y-1/2, z'
'-x-1/2, y-1/2, z-1/2'

loop_
_atom_site_label
_atom_site_type_symbol
_atom_site_fract_x
_atom_site_fract_y
_atom_site_fract_z
_atom_site_U_iso_or_equiv
_atom_site_adp_type
_atom_site_occupancy
_atom_site_symmetry_multiplicity
_atom_site_calc_flag
_atom_site_refinement_flags
_atom_site_disorder_assembly
_atom_site_disorder_group
Bi1 Bi 0.14093(4) 1.2500 0.82876(6) 0.0070(2) Uani 0.80 2 d SP . .
Sn1 Sn 0.14093(4) 1.2500 0.82876(6) 0.0070(2) Uani 0.20 2 d SP . .
Bi2 Bi 0.04905(4) 0.7500 0.61022(6) 0.0070(2) Uani 0.80 2 d SP . .
Sn2 Sn 0.04905(4) 0.7500 0.61022(6) 0.0070(2) Uani 0.20 2 d SP . .
Sn3 Sn 0.12512(7) -0.2500 0.32998(10) 0.0102(3) Uani 1 2 d S . .
Sn4 Sn -0.04707(6) 0.7500 0.89293(9) 0.0136(3) Uani 0.70 2 d SP . .
Bi4 Bi -0.04707(6) 0.7500 0.89293(9) 0.0136(3) Uani 0.30 2 d SP . .
Sn5 Sn 0.22998(8) 0.7500 1.06072(12) 0.0214(4) Uani 0.90 2 d SP . .
Bi5 Bi 0.22998(8) 0.7500 1.06072(12) 0.0214(4) Uani 0.10 2 d SP . .
Se6 Se 0.25739(10) 1.2500 0.92310(16) 0.0121(4) Uani 1 2 d S . .
Se7 Se 0.08607(9) 0.2500 0.48053(14) 0.0073(4) Uani 1 2 d S . .
Se8 Se 0.17215(9) 0.7500 0.69283(14) 0.0064(4) Uani 1 2 d S . .
Se9 Se 0.10661(10) 0.7500 0.98150(14) 0.0080(4) Uani 1 2 d S . .
Se10 Se 0.00237(9) 1.2500 0.76069(14) 0.0063(4) Uani 1 2 d S . .
Se11 Se 0.16012(9) 0.2500 1.19990(14) 0.0062(4) Uani 1 2 d S . .

loop_
_atom_site_aniso_label
_atom_site_aniso_U_11
_atom_site_aniso_U_22
_atom_site_aniso_U_33
_atom_site_aniso_U_23
_atom_site_aniso_U_13
_atom_site_aniso_U_12
Bi1 0.0128(4) 0.0045(4) 0.0038(4) 0.000 0.0031(3) 0.000
Sn1 0.0128(4) 0.0045(4) 0.0038(4) 0.000 0.0031(3) 0.000
Bi2 0.0118(4) 0.0064(4) 0.0028(4) 0.000 -0.0002(3) 0.000
Sn2 0.0118(4) 0.0064(4) 0.0028(4) 0.000 -0.0002(3) 0.000
Sn3 0.0113(6) 0.0110(7) 0.0084(7) 0.000 0.0016(5) 0.000
Sn4 0.0140(6) 0.0120(6) 0.0150(6) 0.000 -0.0001(4) 0.000
Bi4 0.0140(6) 0.0120(6) 0.0150(6) 0.000 -0.0001(4) 0.000
Sn5 0.0260(8) 0.0151(7) 0.0230(8) 0.000 -0.0219(6) 0.000
Bi5 0.0260(8) 0.0151(7) 0.0230(8) 0.000 -0.0219(6) 0.000
Se6 0.0154(10) 0.0095(10) 0.0114(10) 0.000 -0.0050(8) 0.000
Se7 0.0116(9) 0.0077(9) 0.0027(8) 0.000 0.0019(7) 0.000
Se8 0.0082(9) 0.0075(9) 0.0036(9) 0.000 0.0014(7) 0.000
Se9 0.0161(10) 0.0059(9) 0.0021(8) 0.000 0.0018(7) 0.000
Se10 0.0068(9) 0.0064(9) 0.0056(9) 0.000 0.0036(7) 0.000
Se11 0.0080(9) 0.0070(9) 0.0034(9) 0.000 0.0013(7) 0.000

loop_
_atom_type_symbol
_atom_type_description
_atom_type_scat_dispersion_real
_atom_type_scat_dispersion_imag
_atom_type_scat_source
Se Se -0.0929 2.2259 'International Tables Vol C Tables 4.2.6.8 and 6.1.1.4'
Sn Sn -0.6537 1.4246 'International Tables Vol C Tables 4.2.6.8 and 6.1.1.4'
Bi Bi -4.1077 10.2566 'International Tables Vol C Tables 4.2.6.8 and 6.1.1.4'

loop_
_geom_angle_atom_site_label_1
_geom_angle_atom_site_label_2
_geom_angle_atom_site_label_3
_geom_angle
_geom_angle_site_symmetry_1
_geom_angle_site_symmetry_3
Se6 Bi1 Se8 95.39(5) . .
Se6 Bi1 Se8 95.39(5) . 1_565
Se8 Bi1 Se8 93.17(6) . 1_565
Se6 Bi1 Se9 84.01(6) . 1_565
Se8 Bi1 Se9 176.72(4) . 1_565
Se8 Bi1 Se9 90.10(4) 1_565 1_565
Se6 Bi1 Se9 84.01(5) . .
Se8 Bi1 Se9 90.10(4) . .
Se8 Bi1 Se9 176.72(4) 1_565 .
Se9 Bi1 Se9 86.63(6) 1_565 .
Se6 Bi1 Se10 170.01(7) . .
Se8 Bi1 Se10 91.46(5) . .
Se8 Bi1 Se10 91.46(5) 1_565 .
Se9 Bi1 Se10 88.74(5) 1_565 .
Se9 Bi1 Se10 88.74(5) . .
Se7 Bi2 Se7 94.15(6) . 1_565
Se7 Bi2 Se8 89.59(5) . .
Se7 Bi2 Se8 89.59(5) 1_565 .
Se7 Bi2 Se10 90.51(4) . 1_545
Se7 Bi2 Se10 175.15(5) 1_565 1_545
Se8 Bi2 Se10 91.78(5) . 1_545
Se7 Bi2 Se10 175.15(4) . .
Se7 Bi2 Se10 90.51(4) 1_565 .
Se8 Bi2 Se10 91.78(5) . .
Se10 Bi2 Se10 84.80(5) 1_545 .
Se7 Bi2 Se7 90.40(5) . 5_566
Se7 Bi2 Se7 90.40(5) 1_565 5_566
Se8 Bi2 Se7 179.98(6) . 5_566
Se10 Bi2 Se7 88.23(5) 1_545 5_566
Se10 Bi2 Se7 88.23(5) . 5_566
Se6 Sn3 Se11 92.91(6) 2_564 1_544
Se6 Sn3 Se11 92.91(6) 2_564 1_554
Se11 Sn3 Se11 94.51(7) 1_544 1_554
Se6 Sn3 Se10 177.57(8) 2_564 5_566
Se11 Sn3 Se10 88.73(6) 1_544 5_566
Se11 Sn3 Se10 88.73(6) 1_554 5_566
Se6 Sn3 Se7 86.33(6) 2_564 1_545
Se11 Sn3 Se7 89.52(4) 1_544 1_545
Se11 Sn3 Se7 175.94(6) 1_554 1_545
Se10 Sn3 Se7 91.90(6) 5_566 1_545
Se6 Sn3 Se7 86.33(6) 2_564 .
Se11 Sn3 Se7 175.94(6) 1_544 .
Se11 Sn3 Se7 89.52(4) 1_554 .
Se10 Sn3 Se7 91.90(6) 5_566 .
Se7 Sn3 Se7 86.44(6) 1_545 .
Se11 Sn4 Se10 91.66(6) 5_567 .
Se11 Sn4 Se10 91.66(6) 5_567 1_545
Se10 Sn4 Se10 89.85(6) . 1_545
Se11 Sn4 Se9 83.88(6) 5_567 5_577
Se10 Sn4 Se9 90.54(4) . 5_577
Se10 Sn4 Se9 175.53(7) 1_545 5_577
Se11 Sn4 Se9 83.88(6) 5_567 5_567
Se10 Sn4 Se9 175.53(7) . 5_567
Se10 Sn4 Se9 90.54(4) 1_545 5_567
Se9 Sn4 Se9 88.72(6) 5_577 5_567
Se9 Sn5 Se6 86.42(6) . 1_545
Se9 Sn5 Se6 86.42(6) . .
Se6 Sn5 Se6 93.28(8) 1_545 .
Bi1 Se6 Sn3 125.48(9) . 2_565
Bi1 Se6 Bi5 97.06(6) . 1_565
Sn3 Se6 Bi5 118.60(6) 2_565 1_565
Bi1 Se6 Sn5 97.06(6) . 1_565
Sn3 Se6 Sn5 118.60(6) 2_565 1_565
Bi1 Se6 Sn5 97.06(6) . .
Sn3 Se6 Sn5 118.60(6) 2_565 .
Sn5 Se6 Sn5 93.28(8) 1_565 .
Sn2 Se7 Bi2 94.15(6) 1_545 .
Bi2 Se7 Bi2 94.15(6) 1_545 .
Sn2 Se7 Sn3 89.69(3) 1_545 .
Bi2 Se7 Sn3 89.69(3) 1_545 .
Bi2 Se7 Sn3 175.90(6) . .
Sn2 Se7 Sn3 175.90(6) 1_545 1_565
Bi2 Se7 Sn3 175.90(6) 1_545 1_565
Bi2 Se7 Sn3 89.69(3) . 1_565
Sn3 Se7 Sn3 86.44(6) . 1_565
Bi2 Se7 Bi2 89.60(5) 1_545 5_566
Bi2 Se7 Bi2 89.60(5) . 5_566
Sn3 Se7 Bi2 88.99(5) . 5_566
Sn3 Se7 Bi2 88.99(5) 1_565 5_566
Bi2 Se8 Bi1 92.53(5) . .
Bi2 Se8 Sn1 92.53(5) . 1_545
Bi1 Se8 Sn1 93.17(6) . 1_545
Bi2 Se8 Bi1 92.53(5) . 1_545
Bi1 Se8 Bi1 93.17(6) . 1_545
Sn5 Se9 Bi4 99.94(6) . 5_577
Sn5 Se9 Sn4 99.94(6) . 5_577
Sn5 Se9 Bi4 99.94(6) . 5_567
Bi4 Se9 Bi4 88.72(6) 5_577 5_567
Sn4 Se9 Bi4 88.72(6) 5_577 5_567
Sn5 Se9 Sn4 99.94(6) . 5_567
Bi4 Se9 Sn4 88.72(6) 5_577 5_567
Sn4 Se9 Sn4 88.72(6) 5_577 5_567
Sn5 Se9 Bi1 92.30(6) . 1_545
Bi4 Se9 Bi1 167.62(8) 5_577 1_545
Sn4 Se9 Bi1 167.62(8) 5_577 1_545
Bi4 Se9 Bi1 91.00(3) 5_567 1_545
Sn4 Se9 Bi1 91.00(3) 5_567 1_545
Sn5 Se9 Sn1 92.30(6) . 1_545
Bi4 Se9 Sn1 167.62(8) 5_577 1_545
Sn4 Se9 Sn1 167.62(8) 5_577 1_545
Bi4 Se9 Sn1 91.00(3) 5_567 1_545
Sn4 Se9 Sn1 91.00(3) 5_567 1_545
Sn5 Se9 Bi1 92.30(6) . .
Bi4 Se9 Bi1 91.00(3) 5_577 .
Sn4 Se9 Bi1 91.00(3) 5_577 .
Bi4 Se9 Bi1 167.62(8) 5_567 .
Sn4 Se9 Bi1 167.62(8) 5_567 .
Bi1 Se9 Bi1 86.63(6) 1_545 .
Sn1 Se9 Bi1 86.63(6) 1_545 .
Bi4 Se10 Sn3 86.04(5) 1_565 5_566
Sn4 Se10 Sn3 86.04(5) 1_565 5_566
Sn4 Se10 Sn3 86.04(5) . 5_566
Bi4 Se10 Bi1 98.92(6) 1_565 .
Sn4 Se10 Bi1 98.92(6) 1_565 .
Sn4 Se10 Bi1 98.92(6) . .
Sn3 Se10 Bi1 172.95(8) 5_566 .
Bi4 Se10 Bi2 175.93(7) 1_565 .
Sn4 Se10 Bi2 175.93(7) 1_565 .
Sn4 Se10 Bi2 92.59(3) . .
Sn3 Se10 Bi2 90.87(5) 5_566 .
Bi1 Se10 Bi2 83.94(5) . .
Bi4 Se10 Bi2 92.59(3) 1_565 1_565
Sn4 Se10 Bi2 92.59(3) 1_565 1_565
Sn4 Se10 Bi2 175.93(7) . 1_565
Sn3 Se10 Bi2 90.87(5) 5_566 1_565
Bi1 Se10 Bi2 83.94(5) . 1_565
Bi2 Se10 Bi2 84.80(5) . 1_565
Bi4 Se11 Sn3 93.48(6) 5_567 1_566
Sn4 Se11 Sn3 93.48(6) 5_567 1_566
Bi4 Se11 Sn3 93.48(6) 5_567 1_556
Sn4 Se11 Sn3 93.48(6) 5_567 1_556
Sn3 Se11 Sn3 94.51(7) 1_566 1_556
Bi4 Se11 Bi5 97.66(6) 5_567 1_545
Sn4 Se11 Bi5 97.66(6) 5_567 1_545
Sn3 Se11 Bi5 167.32(8) 1_566 1_545
Sn3 Se11 Bi5 90.88(4) 1_556 1_545

loop_
_geom_bond_atom_site_label_1
_geom_bond_atom_site_label_2
_geom_bond_distance
_geom_bond_site_symmetry_2
_geom_bond_publ_flag
Bi1 Se6 2.785(2) . yes
Bi1 Se8 2.8647(15) . yes
Bi1 Se8 2.8647(15) 1_565 yes
Bi1 Se9 3.0333(16) 1_565 yes
Bi1 Se9 3.0333(16) . yes
Bi1 Se10 3.083(2) . yes
Bi2 Se7 2.8418(15) . yes
Bi2 Se7 2.8418(15) 1_565 yes
Bi2 Se8 2.844(2) . yes
Bi2 Se10 3.0860(16) 1_545 yes
Bi2 Se10 3.0860(16) . yes
Bi2 Se7 3.122(2) 5_566 yes
Sn3 Se6 2.797(3) 2_564 yes
Sn3 Se11 2.8337(17) 1_544 yes
Sn3 Se11 2.8337(17) 1_554 yes
Sn3 Se10 2.974(2) 5_566 yes
Sn3 Se7 3.0386(18) 1_545 yes
Sn3 Se7 3.0386(18) . yes
Sn4 Se11 2.712(2) 5_567 yes
Sn4 Se10 2.9469(17) . yes
Sn4 Se10 2.9469(17) 1_545 yes
Sn4 Se9 2.9763(17) 5_577 yes
Sn4 Se9 2.9763(17) 5_567 yes
Sn5 Se9 2.831(3) . yes
Sn5 Se6 2.862(2) 1_545 yes
Sn5 Se6 2.862(2) . yes
Se6 Sn3 2.797(3) 2_565 no
Se6 Bi5 2.862(2) 1_565 no
Se6 Sn5 2.862(2) 1_565 no
Se7 Sn2 2.8418(15) 1_545 no
Se7 Bi2 2.8418(15) 1_545 no
Se7 Sn3 3.0387(18) 1_565 no
Se7 Bi2 3.122(2) 5_566 no
Se8 Sn1 2.8647(15) 1_545 no
Se8 Bi1 2.8647(15) 1_545 no
Se9 Bi4 2.9763(17) 5_577 no
Se9 Sn4 2.9763(17) 5_577 no
Se9 Bi4 2.9763(17) 5_567 no
Se9 Sn4 2.9763(17) 5_567 no
Se9 Bi1 3.0333(16) 1_545 no
Se9 Sn1 3.0333(16) 1_545 no
Se10 Bi4 2.9469(17) 1_565 no
Se10 Sn4 2.9469(17) 1_565 no
Se10 Sn3 2.974(2) 5_566 no
Se10 Bi2 3.0860(16) 1_565 no
Se11 Bi4 2.712(2) 5_567 no
Se11 Sn4 2.712(2) 5_567 no
Se11 Sn3 2.8337(17) 1_566 no
Se11 Sn3 2.8337(17) 1_556 no
Se11 Bi5 3.183(2) 1_545 no
